data_4349209
loop_
_publ_author_name
'Seki, Tomohiro'
'Jin, Mingoo'
'Ito, Hajime'

_publ_section_title
;
 Introduction of a Biphenyl Moiety for a Solvent-Responsive Aryl Gold(I)
 Isocyanide Complex with Mechanical Reactivation.
;
_journal_issue 23
_journal_name_full 'Inorganic chemistry'
_journal_page_first 12309
_journal_page_last 12320
_journal_paper_doi 10.1021/acs.inorgchem.6b02107
_journal_volume 55
_journal_year 2016
_chemical_formula_moiety 'C26 H18 Au2 N2'
_chemical_formula_sum 'C26 H18 Au2 N2'
_chemical_formula_weight 752.37
_space_group_crystal_system monoclinic
_space_group_IT_number 15
_space_group_name_Hall '-I 2ya'
_space_group_name_H-M_alt 'I 1 2/a 1'
_atom_sites_solution_hydrogens geom
_atom_sites_solution_primary direct
_atom_sites_solution_secondary difmap
_cell_angle_alpha 90.000(9)
_cell_angle_beta 92.577(6)
_cell_angle_gamma 90.000(6)
_cell_formula_units_Z 8
_cell_length_a 14.0825(19)
_cell_length_b 13.9789(14)
_cell_length_c 21.934(2)
_cell_measurement_reflns_used 10163
_cell_measurement_temperature 123
_cell_measurement_theta_max 27.47
_cell_measurement_theta_min 3.00
_cell_volume 4313.5(8)
_computing_cell_refinement 'RAPID AUTO'
_computing_data_collection 'RAPID AUTO (Rigaku, ????)'
_computing_data_reduction 'RAPID AUTO'
_computing_molecular_graphics 'CrystalStructure 4.2.2'
_computing_publication_material 'CrystalStructure 4.2.2 (Rigaku, 2016)'
_computing_structure_refinement 'SHELXL Version 2014/7 (Sheldrick, 2008)'
_computing_structure_solution 'SHELXS Version 2013/1 (Sheldrick, 2008)'
_diffrn_ambient_temperature 123
_diffrn_detector_area_resol_mean 10.000
_diffrn_measured_fraction_theta_full 0.997
_diffrn_measured_fraction_theta_max 0.997
_diffrn_measurement_device_type 'Rigaku R-AXIS RAPID'
_diffrn_measurement_method \w
_diffrn_radiation_type 'Mo K\a'
_diffrn_radiation_wavelength 0.71075
_diffrn_reflns_av_R_equivalents 0.2236
_diffrn_reflns_Laue_measured_fraction_full 0.997
_diffrn_reflns_Laue_measured_fraction_max 0.997
_diffrn_reflns_limit_h_max 16
_diffrn_reflns_limit_h_min -16
_diffrn_reflns_limit_k_max 16
_diffrn_reflns_limit_k_min -16
_diffrn_reflns_limit_l_max 22
_diffrn_reflns_limit_l_min -26
_diffrn_reflns_number 16641
_diffrn_reflns_point_group_measured_fraction_full 0.997
_diffrn_reflns_point_group_measured_fraction_max 0.997
_diffrn_reflns_theta_full 25.047
_diffrn_reflns_theta_max 25.047
_diffrn_reflns_theta_min 3.147
_diffrn_standards_number 0
_exptl_absorpt_coefficient_mu 13.652
_exptl_absorpt_correction_T_max 0.453
_exptl_absorpt_correction_T_min 0.404
_exptl_absorpt_correction_type numerical
_exptl_absorpt_process_details 'NUMABS (Rigaku, 1999)'
_exptl_crystal_colour yellow
_exptl_crystal_density_diffrn 2.317
_exptl_crystal_density_method 'not measured'
_exptl_crystal_description chunk
_exptl_crystal_F_000 2768.00
_exptl_crystal_size_max 0.141
_exptl_crystal_size_mid 0.071
_exptl_crystal_size_min 0.058
_refine_diff_density_max 2.20
_refine_diff_density_min -1.78
_refine_ls_extinction_method none
_refine_ls_goodness_of_fit_ref 1.017
_refine_ls_hydrogen_treatment constr
_refine_ls_number_parameters 223
_refine_ls_number_reflns 3817
_refine_ls_number_restraints 212
_refine_ls_R_factor_all 0.1954
_refine_ls_R_factor_gt 0.0925
_refine_ls_shift/su_max 0.000
_refine_ls_structure_factor_coef Fsqd
_refine_ls_weighting_details 'w = 1/[\s^2^(Fo^2^)+(0.1260P)^2^] where P=(Fo^2^+2Fc^2^)/3'
_refine_ls_weighting_scheme calc
_refine_ls_wR_factor_gt 0.2198
_refine_ls_wR_factor_ref 0.2856
_reflns_Friedel_coverage 0.000
_reflns_number_gt 1641
_reflns_number_total 3817
_reflns_threshold_expression F^2^>2.0\s(F^2^)
_cod_data_source_file 3-none.cif
_cod_data_source_block MIN-265
_cod_original_cell_volume 4313.5(9)
_cod_database_code 4349209

loop_
_space_group_symop_operation_xyz
'x, y, z'
'-x+1/2, y, -z'
'x+1/2, y+1/2, z+1/2'
'-x+1, y+1/2, -z+1/2'
'-x, -y, -z'
'x-1/2, -y, z'
'-x+1/2, -y+1/2, -z+1/2'
'x, -y+1/2, z+1/2'

loop_
_atom_site_label
_atom_site_type_symbol
_atom_site_fract_x
_atom_site_fract_y
_atom_site_fract_z
_atom_site_U_iso_or_equiv
_atom_site_adp_type
_atom_site_occupancy
_atom_site_site_symmetry_order
_atom_site_calc_flag
_atom_site_refinement_flags_posn
_atom_site_refinement_flags_adp
Au1 Au 0.53615(8) 0.11610(9) 0.48432(6) 0.0789(5) Uani 1 1 d . .
Au2 Au 0.86391(9) 0.31539(10) 0.52158(6) 0.0820(5) Uani 1 1 d . .
N9 N 0.6918(17) 0.0477(17) 0.5733(11) 0.073(5) Uani 1 1 d . U
N11 N 0.7550(17) 0.2328(17) 0.6250(13) 0.084(6) Uani 1 1 d . U
C3 C 0.7640(12) 0.0093(14) 0.6149(9) 0.080(3) Uani 1 1 d G U
C4 C 0.8265(13) -0.0586(14) 0.5936(7) 0.081(3) Uani 1 1 d G U
H4 H 0.8220 -0.0779 0.5520 0.097 Uiso 1 1 calc R U
C5 C 0.8957(12) -0.0982(12) 0.6331(9) 0.081(3) Uani 1 1 d G U
H5 H 0.9384 -0.1446 0.6185 0.097 Uiso 1 1 calc R U
C6 C 0.9023(12) -0.0699(14) 0.6939(9) 0.080(3) Uani 1 1 d G U
H6 H 0.9496 -0.0970 0.7209 0.097 Uiso 1 1 calc R U
C7 C 0.8398(13) -0.0020(14) 0.7152(7) 0.080(3) Uani 1 1 d G U
H7 H 0.8443 0.0173 0.7568 0.097 Uiso 1 1 calc R U
C8 C 0.7707(12) 0.0376(12) 0.6757(10) 0.080(3) Uani 1 1 d G U
C10 C 0.6349(18) 0.0752(19) 0.5430(13) 0.073(5) Uani 1 1 d G U
C12 C 0.799(2) 0.2637(18) 0.5795(17) 0.084(6) Uani 1 1 d G U
C13 C 0.7093(12) 0.1123(13) 0.7012(9) 0.077(3) Uani 1 1 d G U
C14 C 0.6623(14) 0.0933(11) 0.7543(9) 0.077(3) Uani 1 1 d G U
H14 H 0.6699 0.0330 0.7739 0.092 Uiso 1 1 calc R U
C15 C 0.6042(13) 0.1625(14) 0.7787(7) 0.077(3) Uani 1 1 d G U
H15 H 0.5721 0.1495 0.8150 0.092 Uiso 1 1 calc R U
C16 C 0.5932(12) 0.2507(13) 0.7501(9) 0.077(3) Uani 1 1 d G U
H16 H 0.5535 0.2981 0.7668 0.092 Uiso 1 1 calc R U
C17 C 0.6402(13) 0.2697(12) 0.6970(8) 0.077(3) Uani 1 1 d G U
H17 H 0.6326 0.3300 0.6774 0.092 Uiso 1 1 calc R U
C18 C 0.6982(13) 0.2005(15) 0.6726(7) 0.077(3) Uani 1 1 d G U
C19 C 0.4355(13) 0.1637(15) 0.4215(9) 0.089(3) Uani 1 1 d DG U
C20 C 0.3706(15) 0.2315(15) 0.4401(7) 0.089(3) Uani 1 1 d DG U
H20 H 0.3713 0.2511 0.4816 0.107 Uiso 1 1 calc R U
C21 C 0.3048(13) 0.2704(13) 0.3980(10) 0.089(3) Uani 1 1 d DG U
H21 H 0.2605 0.3167 0.4107 0.107 Uiso 1 1 calc R U
C22 C 0.3039(13) 0.2416(15) 0.3373(9) 0.089(3) Uani 1 1 d DG U
H22 H 0.2588 0.2682 0.3086 0.107 Uiso 1 1 calc R U
C23 C 0.3687(15) 0.1738(15) 0.3187(7) 0.089(3) Uani 1 1 d DG U
H23 H 0.3680 0.1542 0.2772 0.107 Uiso 1 1 calc R U
C24 C 0.4345(13) 0.1349(13) 0.3608(10) 0.089(3) Uani 1 1 d DG U
H24 H 0.4788 0.0886 0.3481 0.107 Uiso 1 1 calc R U
C25 C 0.9277(16) 0.3774(16) 0.4505(9) 0.100(4) Uani 1 1 d G U
C26 C 0.8964(14) 0.4645(15) 0.4267(11) 0.100(4) Uani 1 1 d G U
H26 H 0.8449 0.4968 0.4442 0.120 Uiso 1 1 calc R U
C27 C 0.9403(16) 0.5043(13) 0.3772(11) 0.100(4) Uani 1 1 d G U
H27 H 0.9188 0.5638 0.3609 0.120 Uiso 1 1 calc R U
C28 C 1.0156(16) 0.4571(16) 0.3515(9) 0.100(4) Uani 1 1 d G U
H28 H 1.0457 0.4843 0.3177 0.120 Uiso 1 1 calc R U
C29 C 1.0470(14) 0.3700(15) 0.3754(11) 0.100(4) Uani 1 1 d G U
H29 H 1.0985 0.3377 0.3579 0.120 Uiso 1 1 calc R U
C30 C 1.0030(16) 0.3302(13) 0.4249(11) 0.100(4) Uani 1 1 d G U
H30 H 1.0245 0.2706 0.4412 0.120 Uiso 1 1 calc R U

loop_
_atom_site_aniso_label
_atom_site_aniso_U_11
_atom_site_aniso_U_22
_atom_site_aniso_U_33
_atom_site_aniso_U_23
_atom_site_aniso_U_13
_atom_site_aniso_U_12
Au1 0.0551(7) 0.1093(11) 0.0712(9) -0.0015(7) -0.0100(6) -0.0050(7)
Au2 0.0647(8) 0.1094(11) 0.0710(9) 0.0031(7) -0.0090(6) -0.0013(7)
N9 0.060(12) 0.106(13) 0.053(12) -0.025(10) 0.009(8) 0.014(10)
N11 0.069(13) 0.071(11) 0.107(16) 0.017(11) -0.058(11) -0.008(10)
C3 0.056(6) 0.096(7) 0.088(7) 0.002(6) -0.010(6) -0.001(5)
C4 0.056(6) 0.096(7) 0.088(7) 0.002(6) -0.010(6) -0.001(5)
C5 0.056(6) 0.096(7) 0.088(7) 0.002(6) -0.010(6) -0.001(5)
C6 0.056(6) 0.096(7) 0.088(7) 0.002(6) -0.010(6) -0.001(5)
C7 0.056(6) 0.096(7) 0.088(7) 0.002(6) -0.010(6) -0.001(5)
C8 0.056(6) 0.096(7) 0.088(7) 0.002(6) -0.010(6) -0.001(5)
C10 0.060(12) 0.106(13) 0.053(12) -0.025(10) 0.009(8) 0.014(10)
C12 0.069(13) 0.071(11) 0.107(16) 0.017(11) -0.058(11) -0.008(10)
C13 0.059(6) 0.104(7) 0.066(7) -0.014(6) -0.013(5) -0.002(6)
C14 0.059(6) 0.104(7) 0.066(7) -0.014(6) -0.013(5) -0.002(6)
C15 0.059(6) 0.104(7) 0.066(7) -0.014(6) -0.013(5) -0.002(6)
C16 0.059(6) 0.104(7) 0.066(7) -0.014(6) -0.013(5) -0.002(6)
C17 0.059(6) 0.104(7) 0.066(7) -0.014(6) -0.013(5) -0.002(6)
C18 0.059(6) 0.104(7) 0.066(7) -0.014(6) -0.013(5) -0.002(6)
C19 0.065(7) 0.114(8) 0.087(7) -0.006(7) 0.000(6) -0.009(6)
C20 0.065(7) 0.114(8) 0.087(7) -0.006(7) 0.000(6) -0.009(6)
C21 0.065(7) 0.114(8) 0.087(7) -0.006(7) -0.001(6) -0.009(6)
C22 0.065(7) 0.114(8) 0.087(7) -0.006(7) 0.000(6) -0.009(6)
C23 0.065(7) 0.114(8) 0.087(7) -0.006(7) 0.000(6) -0.009(6)
C24 0.065(7) 0.114(8) 0.087(7) -0.006(7) 0.000(6) -0.009(6)
C25 0.083(7) 0.090(8) 0.125(9) 0.018(7) -0.001(7) -0.019(7)
C26 0.083(7) 0.090(8) 0.125(9) 0.018(7) -0.001(7) -0.019(7)
C27 0.083(7) 0.090(8) 0.125(9) 0.018(7) -0.001(7) -0.019(7)
C28 0.083(7) 0.090(8) 0.125(9) 0.018(7) -0.001(7) -0.019(7)
C29 0.083(7) 0.090(8) 0.125(9) 0.018(7) -0.001(7) -0.019(7)
C30 0.083(7) 0.090(8) 0.125(9) 0.018(7) -0.001(7) -0.019(7)

loop_
_atom_type_symbol
_atom_type_description
_atom_type_scat_dispersion_real
_atom_type_scat_dispersion_imag
_atom_type_scat_source
C C 0.0033 0.0016
;
International Tables for Crystallography
(Vol. C, Tables 4.2.6.8 and 6.1.1.4)
;
H H 0.0000 0.0000
;
International Tables for Crystallography
(Vol. C, Table 6.1.1.4)
;
Au Au -2.0133 8.8022
;
International Tables for Crystallography
(Vol. C, Tables 4.2.6.8 and 6.1.1.4)
;
N N 0.0061 0.0033
;
International Tables for Crystallography
(Vol. C, Tables 4.2.6.8 and 6.1.1.4)
;

loop_
_geom_angle_atom_site_label_1
_geom_angle_atom_site_label_2
_geom_angle_atom_site_label_3
_geom_angle
_geom_angle_site_symmetry_1
_geom_angle_site_symmetry_3
C10 Au1 C19 177.7(9) . .
C10 Au1 Au2 88.8(7) . 2_656
C19 Au1 Au2 89.0(6) . 2_656
C12 Au2 C25 174.7(11) . .
C12 Au2 Au1 85.1(10) . 2_656
C25 Au2 Au1 97.7(7) . 2_656
C12 Au2 Au2 71.0(8) . 2_656
C25 Au2 Au2 103.8(7) . 2_656
Au1 Au2 Au2 114.91(3) 2_656 2_656
C10 N9 C3 178(3) . .
C12 N11 C18 174(2) . .
C4 C3 C8 120.0 . .
C4 C3 N9 118.8(16) . .
C8 C3 N9 121.2(16) . .
C5 C4 C3 119.9 . .
C4 C5 C6 120.0 . .
C7 C6 C5 120.0 . .
C8 C7 C6 120.0 . .
C7 C8 C3 120.0 . .
C7 C8 C13 116.8(15) . .
C3 C8 C13 123.2(15) . .
N9 C10 Au1 175(3) . .
N11 C12 Au2 174(2) . .
C18 C13 C14 120.0 . .
C18 C13 C8 120.7(15) . .
C14 C13 C8 119.3(15) . .
C15 C14 C13 120.0 . .
C16 C15 C14 120.0 . .
C15 C16 C17 120.0 . .
C18 C17 C16 120.0 . .
C13 C18 C17 120.0 . .
C13 C18 N11 124.1(16) . .
C17 C18 N11 115.1(17) . .
C20 C19 C24 120.0 . .
C20 C19 Au1 118.0(12) . .
C24 C19 Au1 121.9(12) . .
C21 C20 C19 119.9 . .
C20 C21 C22 120.0 . .
C23 C22 C21 120.0 . .
C24 C23 C22 119.9 . .
C23 C24 C19 120.0 . .
C26 C25 C30 120.0 . .
C26 C25 Au2 121.3(13) . .
C30 C25 Au2 118.7(13) . .
C25 C26 C27 120.0 . .
C28 C27 C26 120.0 . .
C29 C28 C27 120.0 . .
C28 C29 C30 120.0 . .
C25 C30 C29 120.0 . .

loop_
_geom_bond_atom_site_label_1
_geom_bond_atom_site_label_2
_geom_bond_distance
_geom_bond_site_symmetry_2
Au1 C10 1.94(3) .
Au1 C19 2.044(16) .
Au1 Au2 3.1264(19) 2_656
Au2 C12 1.76(4) .
Au2 C25 2.028(16) .
Au2 Au1 3.1265(19) 2_656
Au2 Au2 3.304(3) 2_656
N9 C10 1.09(3) .
N9 C3 1.44(3) .
N11 C12 1.27(4) .
N11 C18 1.42(3) .
C3 C4 1.3894 .
C3 C8 1.3906 .
C4 C5 1.3889 .
C5 C6 1.3905 .
C6 C7 1.3895 .
C7 C8 1.3889 .
C8 C13 1.481(19) .
C13 C18 1.3890 .
C13 C14 1.3901 .
C14 C15 1.3894 .
C15 C16 1.3892 .
C16 C17 1.3898 .
C17 C18 1.3897 .
C19 C20 1.3895 .
C19 C24 1.3905 .
C20 C21 1.3891 .
C21 C22 1.3903 .
C22 C23 1.3897 .
C23 C24 1.3890 .
C25 C26 1.3888 .
C25 C30 1.3895 .
C26 C27 1.3898 .
C27 C28 1.3896 .
C28 C29 1.3889 .
C29 C30 1.3897 .
